data_1548629
loop_
_publ_author_name
'Gruene, T.'
'Teng, Li.'
'Van Genderen, E.'
'Pinar, A. B.'
'Van Bokhoven, J. A.'

_publ_section_title
;
 Characterization at the level of individual crystals: single crystal MFI
 type zeolite grains
;
_journal_name_full 'Chemistry - A European Journal'
_journal_paper_doi 10.1002/chem.201704213
_journal_year 2017
_chemical_formula_sum 'O24 Si12'
_chemical_formula_weight 721.20
_space_group_crystal_system orthorhombic
_space_group_IT_number 62
_space_group_name_Hall '-P 2ac 2n'
_space_group_name_H-M_alt 'P n m a'
_symmetry_space_group_name_Hall '-P 2ac 2n'
_symmetry_space_group_name_H-M 'P n m a'
_atom_sites_solution_hydrogens .
_audit_creation_method SHELXL-2016/6
_cell_angle_alpha 90
_cell_angle_beta 90
_cell_angle_gamma 90
_cell_formula_units_Z 8
_cell_length_a 20.135(4)
_cell_length_b 20.016(4)
_cell_length_c 13.532(3)
_cell_measurement_temperature 293(2)
_cell_volume 5454(2)
_computing_structure_refinement 'SHELXL-2016/6 (Sheldrick, 2016)'
_computing_structure_solution 'SHELXT 2014/5 (Sheldrick, 2014)'
_diffrn_ambient_temperature 293(2)
_diffrn_measured_fraction_theta_full 0.673
_diffrn_measured_fraction_theta_max 0.673
_diffrn_radiation_wavelength 0.02508
_diffrn_reflns_av_R_equivalents 0.1564
_diffrn_reflns_av_unetI/netI 0.1725
_diffrn_reflns_Laue_measured_fraction_full 0.673
_diffrn_reflns_Laue_measured_fraction_max 0.673
_diffrn_reflns_limit_h_max 20
_diffrn_reflns_limit_h_min -20
_diffrn_reflns_limit_k_max 19
_diffrn_reflns_limit_k_min -19
_diffrn_reflns_limit_l_max 10
_diffrn_reflns_limit_l_min -10
_diffrn_reflns_number 6553
_diffrn_reflns_point_group_measured_fraction_full 0.673
_diffrn_reflns_point_group_measured_fraction_max 0.673
_diffrn_reflns_theta_full 0.730
_diffrn_reflns_theta_max 0.730
_diffrn_reflns_theta_min 0.071
_exptl_absorpt_coefficient_mu 0.281
_exptl_crystal_density_diffrn 1.757
_exptl_crystal_F_000 940
_refine_diff_density_max 0.315
_refine_diff_density_min -0.342
_refine_diff_density_rms 0.109
_refine_ls_extinction_coef .
_refine_ls_extinction_method none
_refine_ls_goodness_of_fit_ref 1.325
_refine_ls_hydrogen_treatment undef
_refine_ls_matrix_type full
_refine_ls_number_parameters 331
_refine_ls_number_reflns 2092
_refine_ls_number_restraints 516
_refine_ls_restrained_S_all 1.191
_refine_ls_R_factor_all 0.2780
_refine_ls_R_factor_gt 0.2038
_refine_ls_shift/su_max 1.654
_refine_ls_shift/su_mean 0.106
_refine_ls_structure_factor_coef Fsqd
_refine_ls_weighting_details 'w=1/[\s^2^(Fo^2^)+(0.2000P)^2^] where P=(Fo^2^+2Fc^2^)/3'
_refine_ls_weighting_scheme calc
_refine_ls_wR_factor_gt 0.4286
_refine_ls_wR_factor_ref 0.4731
_reflns_Friedel_coverage 0.000
_reflns_Friedel_fraction_full .
_reflns_Friedel_fraction_max .
_reflns_number_gt 917
_reflns_number_total 2092
_reflns_threshold_expression 'I > 2\s(I)'
_cod_data_source_file zsm5_ChemEurJ.cif
_cod_data_source_block z2f
_cod_original_cell_volume 5453.7(19)
_cod_database_code 1548629
_shelx_shelxl_version_number 2016/6
_shelx_space_group_comment
;
The symmetry employed for this shelxl refinement is uniquely defined
by the following loop, which should always be used as a source of
symmetry information in preference to the above space-group names.
They are only intended as comments.
;

loop_
_space_group_symop_operation_xyz
'x, y, z'
'-x+1/2, -y, z+1/2'
'-x, y+1/2, -z'
'x+1/2, -y+1/2, -z+1/2'
'-x, -y, -z'
'x-1/2, y, -z-1/2'
'x, -y-1/2, z'
'-x-1/2, y-1/2, z-1/2'

loop_
_atom_site_label
_atom_site_type_symbol
_atom_site_fract_x
_atom_site_fract_y
_atom_site_fract_z
_atom_site_U_iso_or_equiv
_atom_site_adp_type
_atom_site_occupancy
_atom_site_site_symmetry_order
_atom_site_calc_flag
_atom_site_refinement_flags_posn
_atom_site_refinement_flags_adp
_atom_site_refinement_flags_occupancy
_atom_site_disorder_assembly
_atom_site_disorder_group
Si1 Si 0.4224(4) 1.0570(4) 0.6612(8) 0.015(4) Uani 1 1 d D . . . .
Si2 Si 0.3072(4) 1.0296(4) 0.8113(8) 0.015(3) Uani 1 1 d D . . . .
Si3 Si 0.2790(4) 1.0625(4) 1.0307(9) 0.016(4) Uani 1 1 d D . . . .
Si4 Si 0.1216(4) 1.0644(4) 1.0255(9) 0.017(4) Uani 1 1 d D . . . .
Si5 Si 0.0721(4) 1.0279(4) 0.8137(9) 0.014(3) Uani 1 1 d D . . . .
Si6 Si 0.1856(4) 1.0590(4) 0.6698(8) 0.016(3) Uani 1 1 d D . . . .
Si7 Si 0.4227(4) 0.8278(4) 0.6751(8) 0.018(4) Uani 1 1 d D . . . .
Si8 Si 0.3076(4) 0.8709(4) 0.8144(9) 0.019(3) Uani 1 1 d D . . . .
Si9 Si 0.2740(4) 0.8275(4) 1.0309(9) 0.016(4) Uani 1 1 d D . . . .
Si10 Si 0.1197(4) 0.8259(4) 1.0284(9) 0.015(4) Uani 1 1 d D . . . .
Si11 Si 0.0699(4) 0.8701(4) 0.8163(9) 0.017(3) Uani 1 1 d D . . . .
Si12 Si 0.1865(4) 0.8275(4) 0.6795(8) 0.020(3) Uani 1 1 d D . . . .
O1 O 0.3717(7) 1.0555(10) 0.7522(13) 0.040(5) Uani 1 1 d D U . . .
O2 O 0.3085(8) 1.0606(8) 0.9205(9) 0.036(4) Uani 1 1 d D U . . .
O3 O 0.2003(4) 1.0589(10) 1.029(3) 0.061(8) Uani 1 1 d D U . . .
O4 O 0.0978(10) 1.0648(8) 0.9120(11) 0.043(5) Uani 1 1 d D U . . .
O5 O 0.1143(6) 1.0539(9) 0.7208(13) 0.032(5) Uani 1 1 d D U . . .
O6 O 0.2428(7) 1.0554(10) 0.7524(15) 0.048(6) Uani 1 1 d D U . . .
O7 O 0.3745(7) 0.8444(9) 0.7652(14) 0.044(6) Uani 1 1 d D U . . .
O8 O 0.3076(10) 0.8432(11) 0.9257(11) 0.054(6) Uani 1 1 d D U . . .
O9 O 0.1966(4) 0.8471(7) 1.027(2) 0.040(7) Uani 1 1 d D U . . .
O10 O 0.0878(10) 0.8363(10) 0.9209(12) 0.057(6) Uani 1 1 d D U . . .
O11 O 0.1155(6) 0.8432(8) 0.7271(14) 0.033(5) Uani 1 1 d D U . . .
O12 O 0.2413(7) 0.8480(11) 0.7592(16) 0.054(6) Uani 1 1 d D U . . .
O13 O 0.3076(12) 0.9501(4) 0.822(2) 0.071(8) Uani 1 1 d D U . . .
O14 O 0.0787(8) 0.9488(4) 0.8265(19) 0.038(6) Uani 1 1 d D U . . .
O15 O 0.4192(7) 1.1278(7) 0.6058(15) 0.028(6) Uani 1 1 d D U . . .
O16 O 0.4099(10) 0.9986(8) 0.5828(17) 0.048(6) Uani 1 1 d D U . . .
O17 O 0.4011(9) 0.8678(6) 0.5780(13) 0.040(6) Uani 1 1 d D U . . .
O18 O 0.1914(8) 1.1311(6) 0.6188(14) 0.037(7) Uani 1 1 d D U . . .
O19 O 0.1913(9) 1.0018(7) 0.5864(14) 0.038(5) Uani 1 1 d D U . . .
O20 O 0.1952(10) 0.8689(6) 0.5789(12) 0.043(5) Uani 1 1 d D U . . .
O21 O -0.0039(4) 1.0491(9) 0.7938(16) 0.031(6) Uani 1 1 d D U . . .
O22 O -0.0057(5) 0.8520(9) 0.7900(17) 0.036(6) Uani 1 1 d D U . . .
O23 O 0.4225(14) 0.750000 0.647(2) 0.038(9) Uani 1 2 d DS TU P . .
O24 O 0.1902(12) 0.750000 0.649(2) 0.034(8) Uani 1 2 d DS TU P . .
O25 O 0.2822(10) 0.750000 1.056(2) 0.028(8) Uani 1 2 d DS TU P . .
O26 O 0.1120(10) 0.750000 1.064(2) 0.021(7) Uani 1 2 d DS TU P . .

loop_
_atom_site_aniso_label
_atom_site_aniso_U_11
_atom_site_aniso_U_22
_atom_site_aniso_U_33
_atom_site_aniso_U_23
_atom_site_aniso_U_13
_atom_site_aniso_U_12
Si1 0.015(5) 0.018(5) 0.012(12) -0.004(5) -0.003(5) 0.006(4)
Si2 0.016(4) 0.013(5) 0.015(10) 0.001(5) 0.000(6) -0.001(4)
Si3 0.014(4) 0.017(6) 0.018(11) -0.006(6) -0.005(6) 0.005(4)
Si4 0.011(4) 0.016(6) 0.025(11) -0.010(6) -0.003(6) 0.002(4)
Si5 0.010(5) 0.010(5) 0.021(10) -0.001(5) 0.002(5) 0.000(4)
Si6 0.016(5) 0.018(5) 0.014(11) 0.003(5) 0.005(5) 0.004(4)
Si7 0.012(5) 0.010(5) 0.030(12) 0.001(5) 0.007(6) 0.000(4)
Si8 0.016(5) 0.013(5) 0.027(10) 0.003(5) 0.010(6) 0.001(4)
Si9 0.010(4) 0.012(5) 0.026(12) 0.006(6) -0.003(6) -0.001(4)
Si10 0.011(4) 0.010(5) 0.023(11) 0.001(6) 0.003(6) 0.000(4)
Si11 0.017(5) 0.011(5) 0.023(10) 0.002(5) 0.009(5) 0.002(4)
Si12 0.018(5) 0.014(5) 0.028(12) -0.005(5) 0.012(5) -0.001(4)
O1 0.020(6) 0.073(11) 0.027(15) 0.005(9) 0.012(9) -0.004(8)
O2 0.042(9) 0.044(9) 0.020(10) -0.008(7) 0.006(7) -0.004(9)
O3 0.014(5) 0.089(14) 0.08(2) -0.031(14) 0.001(8) 0.016(8)
O4 0.066(11) 0.033(9) 0.029(12) -0.006(8) -0.021(9) -0.001(8)
O5 0.015(6) 0.046(9) 0.036(13) 0.022(9) 0.011(7) 0.010(7)
O6 0.020(6) 0.093(13) 0.032(15) 0.003(11) -0.007(9) 0.015(9)
O7 0.022(7) 0.073(12) 0.035(15) -0.005(10) 0.009(9) 0.022(8)
O8 0.057(11) 0.073(12) 0.032(12) 0.020(10) 0.015(8) 0.001(10)
O9 0.013(5) 0.027(8) 0.08(2) 0.013(10) 0.005(8) 0.000(5)
O10 0.069(12) 0.065(12) 0.038(12) 0.026(10) -0.022(9) -0.022(10)
O11 0.020(6) 0.032(9) 0.047(14) -0.021(8) 0.012(8) 0.001(6)
O12 0.028(7) 0.093(14) 0.041(16) -0.017(12) 0.007(10) -0.018(8)
O13 0.125(16) 0.015(6) 0.07(3) -0.005(7) 0.025(15) 0.004(7)
O14 0.046(9) 0.011(5) 0.06(2) -0.002(6) 0.007(11) 0.006(5)
O15 0.033(9) 0.023(7) 0.03(2) 0.006(8) -0.015(10) -0.004(7)
O16 0.086(13) 0.030(8) 0.029(17) -0.012(9) -0.031(13) 0.004(9)
O17 0.060(11) 0.016(8) 0.043(15) 0.011(9) 0.002(11) 0.011(8)
O18 0.038(9) 0.018(7) 0.05(2) 0.013(8) 0.024(11) 0.001(7)
O19 0.061(11) 0.023(8) 0.031(15) -0.009(8) 0.015(11) 0.002(8)
O20 0.080(12) 0.013(8) 0.036(14) 0.005(8) 0.019(10) -0.002(9)
O21 0.015(6) 0.062(11) 0.02(2) 0.008(10) 0.005(7) 0.013(7)
O22 0.020(6) 0.068(12) 0.02(2) -0.004(10) 0.009(8) -0.010(7)
O23 0.09(2) 0.005(8) 0.02(3) 0.000 0.000(17) 0.000
O24 0.054(14) 0.010(7) 0.04(3) 0.000 0.036(15) 0.000
O25 0.031(11) 0.004(7) 0.05(3) 0.000 0.002(14) 0.000
O26 0.031(11) 0.011(8) 0.02(2) 0.000 0.002(13) 0.000

loop_
_atom_type_symbol
_atom_type_description
_atom_type_scat_dispersion_real
_atom_type_scat_dispersion_imag
_atom_type_scat_source
O O 0.0000 0.0000 'International Tables Vol C Tables 4.2.6.8 and 6.1.1.4'
Si Si 0.0000 0.0000 'International Tables Vol C Tables 4.2.6.8 and 6.1.1.4'

loop_
_geom_angle_atom_site_label_1
_geom_angle_atom_site_label_2
_geom_angle_atom_site_label_3
_geom_angle
_geom_angle_site_symmetry_1
_geom_angle_site_symmetry_3
O16 Si1 O1 113.3(13) . .
O16 Si1 O15 109.2(13) . .
O1 Si1 O15 110.5(11) . .
O16 Si1 O21 109.0(11) . 6_657
O1 Si1 O21 107.1(10) . 6_657
O15 Si1 O21 107.5(10) . 6_657
O13 Si2 O2 107.7(14) . .
O13 Si2 O6 111.6(14) . .
O2 Si2 O6 110.2(11) . .
O13 Si2 O1 111.0(13) . .
O2 Si2 O1 108.7(10) . .
O6 Si2 O1 107.6(12) . .
O3 Si3 O2 110.6(16) . .
O3 Si3 O19 110.1(13) . 2_575
O2 Si3 O19 106.3(11) . 2_575
O3 Si3 O20 111.6(12) . 2_575
O2 Si3 O20 106.1(10) . 2_575
O19 Si3 O20 112.0(11) 2_575 2_575
O3 Si4 O17 109.4(11) . 2_575
O3 Si4 O4 108.8(16) . .
O17 Si4 O4 109.6(10) 2_575 .
O3 Si4 O16 108.9(14) . 2_575
O17 Si4 O16 109.8(12) 2_575 2_575
O4 Si4 O16 110.3(12) . 2_575
O14 Si5 O5 111.2(12) . .
O14 Si5 O4 109.8(12) . .
O5 Si5 O4 109.2(11) . .
O14 Si5 O21 110.9(10) . .
O5 Si5 O21 106.7(9) . .
O4 Si5 O21 108.9(12) . .
O5 Si6 O18 108.0(9) . .
O5 Si6 O6 109.9(11) . .
O18 Si6 O6 106.7(12) . .
O5 Si6 O19 108.8(11) . .
O18 Si6 O19 109.5(12) . .
O6 Si6 O19 113.8(12) . .
O22 Si7 O7 105.1(11) 6_657 .
O22 Si7 O17 109.8(12) 6_657 .
O7 Si7 O17 111.0(11) . .
O22 Si7 O23 111.6(14) 6_657 .
O7 Si7 O23 112.4(15) . .
O17 Si7 O23 107.0(12) . .
O13 Si8 O7 110.9(13) . .
O13 Si8 O12 108.5(14) . .
O7 Si8 O12 114.6(12) . .
O13 Si8 O8 106.6(15) . .
O7 Si8 O8 106.1(11) . .
O12 Si8 O8 109.9(13) . .
O25 Si9 O8 109.6(15) . .
O25 Si9 O18 107.4(12) . 2_575
O8 Si9 O18 111.9(12) . 2_575
O25 Si9 O9 110.1(10) . .
O8 Si9 O9 109.4(14) . .
O18 Si9 O9 108.4(12) 2_575 .
O26 Si10 O15 107.7(10) . 2_575
O26 Si10 O10 110.9(13) . .
O15 Si10 O10 108.8(12) 2_575 .
O26 Si10 O9 110.3(10) . .
O15 Si10 O9 108.9(11) 2_575 .
O10 Si10 O9 110.1(14) . .
O14 Si11 O22 110.3(10) . .
O14 Si11 O11 109.4(11) . .
O22 Si11 O11 107.4(10) . .
O14 Si11 O10 108.4(14) . .
O22 Si11 O10 108.2(12) . .
O11 Si11 O10 113.1(13) . .
O12 Si12 O11 107.2(11) . .
O12 Si12 O20 111.4(12) . .
O11 Si12 O20 109.8(12) . .
O12 Si12 O24 112.8(15) . .
O11 Si12 O24 109.6(11) . .
O20 Si12 O24 106.1(12) . .
Si1 O1 Si2 154.5(15) . .
Si2 O2 Si3 149.2(12) . .
Si3 O3 Si4 173.4(16) . .
Si5 O4 Si4 152.1(12) . .
Si6 O5 Si5 146.7(11) . .
Si2 O6 Si6 159.7(16) . .
Si8 O7 Si7 154.7(15) . .
Si8 O8 Si9 154.1(15) . .
Si10 O9 Si9 150.4(10) . .
Si10 O10 Si11 160.4(14) . .
Si12 O11 Si11 151.4(13) . .
Si8 O12 Si12 165.4(17) . .
Si8 O13 Si2 171(2) . .
Si11 O14 Si5 164.2(16) . .
Si10 O15 Si1 146.7(11) 2_574 .
Si1 O16 Si4 162.7(18) . 2_574
Si7 O17 Si4 150.2(14) . 2_574
Si6 O18 Si9 144.4(12) . 2_574
Si3 O19 Si6 157.6(15) 2_574 .
Si12 O20 Si3 145.2(13) . 2_574
Si5 O21 Si1 146.8(15) . 6_557
Si7 O22 Si11 149.4(17) 6_557 .
Si7 O23 Si7 153(2) . 7_575
Si12 O24 Si12 150(2) . 7_575
Si9 O25 Si9 153(2) . 7_575
Si10 O26 Si10 143.1(18) . 7_575

loop_
_geom_bond_atom_site_label_1
_geom_bond_atom_site_label_2
_geom_bond_distance
_geom_bond_site_symmetry_2
Si1 O16 1.599(10) .
Si1 O1 1.600(10) .
Si1 O15 1.605(9) .
Si1 O21 1.611(9) 6_657
Si2 O13 1.598(9) .
Si2 O2 1.603(10) .
Si2 O6 1.605(9) .
Si2 O1 1.610(9) .
Si3 O3 1.587(9) .
Si3 O2 1.606(10) .
Si3 O19 1.607(9) 2_575
Si3 O20 1.608(9) 2_575
Si4 O3 1.590(9) .
Si4 O17 1.599(9) 2_575
Si4 O4 1.609(10) .
Si4 O16 1.610(9) 2_575
Si5 O14 1.599(9) .
Si5 O5 1.604(10) .
Si5 O4 1.606(10) .
Si5 O21 1.609(9) .
Si6 O5 1.598(9) .
Si6 O18 1.604(9) .
Si6 O6 1.607(9) .
Si6 O19 1.611(10) .
Si7 O22 1.592(9) 6_657
Si7 O7 1.594(10) .
Si7 O17 1.598(10) .
Si7 O23 1.603(8) .
Si8 O13 1.589(9) .
Si8 O7 1.593(9) .
Si8 O12 1.596(9) .
Si8 O8 1.606(10) .
Si9 O25 1.597(8) .
Si9 O8 1.606(10) .
Si9 O18 1.607(10) 2_575
Si9 O9 1.610(9) .
Si10 O26 1.602(9) .
Si10 O15 1.603(9) 2_575
Si10 O10 1.604(10) .
Si10 O9 1.605(9) .
Si11 O14 1.592(9) .
Si11 O22 1.605(9) .
Si11 O11 1.608(10) .
Si11 O10 1.609(10) .
Si12 O12 1.597(10) .
Si12 O11 1.599(9) .
Si12 O20 1.603(10) .
Si12 O24 1.606(8) .
